data_7049461
loop_
_publ_author_name
'Meng, Ting'
'Qin, Qi-Pin'
'Chen, Zi-Lu'
'Zou, Hua-Hong'
'Wang, Kai'
'Liang, Fu-Pei'

_publ_section_title
;
 Discovery of high in vitro and in vivo antitumor activities of
 organometallic ruthenium(ii)-arene complexes with
 5,7-dihalogenated-2-methyl-8-quinolinol.
;
_journal_issue 16
_journal_name_full 'Dalton transactions (Cambridge, England : 2003)'
_journal_page_first 5352
_journal_page_last 5360
_journal_paper_doi 10.1039/c9dt00866g
_journal_volume 48
_journal_year 2019
_chemical_formula_moiety 'C20 H20 Cl2 I N O Ru'
_chemical_formula_sum 'C20 H20 Cl2 I N O Ru'
_chemical_formula_weight 589.24
_space_group_crystal_system triclinic
_space_group_IT_number 2
_space_group_name_Hall '-P 1'
_space_group_name_H-M_alt 'P -1'
_symmetry_space_group_name_Hall '-P 1'
_symmetry_space_group_name_H-M 'P -1'
_atom_sites_solution_hydrogens geom
_audit_creation_date 2018-10-09
_audit_creation_method
;
  Olex2 1.2-ac2
  (compiled 2012.03.06 svn.r2239, GUI svn.r4109)
;
_audit_update_record
;
2019-02-03 deposited with the CCDC.    2019-03-26 downloaded from the CCDC.
;
_cell_angle_alpha 87.431(4)
_cell_angle_beta 73.597(5)
_cell_angle_gamma 86.195(3)
_cell_formula_units_Z 4
_cell_length_a 10.9010(5)
_cell_length_b 14.1378(5)
_cell_length_c 14.1674(8)
_cell_measurement_reflns_used 3479
_cell_measurement_temperature 293(2)
_cell_measurement_theta_max 26.5280
_cell_measurement_theta_min 3.7570
_cell_volume 2089.16(18)
_computing_cell_refinement 'CrysAlisPro 1.171.39.46 (Rigaku OD, 2018)'
_computing_data_collection 'CrysAlisPro 1.171.39.46 (Rigaku OD, 2018)'
_computing_data_reduction 'CrysAlisPro 1.171.39.46 (Rigaku OD, 2018)'
_computing_molecular_graphics
;
O. V. Dolomanov, L. J. Bourhis, R. J. Gildea, J. A. K. Howard and H. Puschmann,
OLEX2: a complete structure solution, refinement and analysis program.
J. Appl. Cryst. (2009). 42, 339-341.
;
_computing_publication_material
;
O. V. Dolomanov, L. J. Bourhis, R. J. Gildea, J. A. K. Howard and H. Puschmann,
OLEX2: a complete structure solution, refinement and analysis program.
J. Appl. Cryst. (2009). 42, 339-341.
;
_computing_structure_refinement
;
SHELXL, G.M. Sheldrick, Acta Cryst.
(2008). A64, 112-122
;
_diffrn_ambient_temperature 293(2)
_diffrn_detector 'CCD plate'
_diffrn_detector_area_resol_mean 16.0233
_diffrn_detector_type Eos
_diffrn_measured_fraction_theta_full 0.9979
_diffrn_measured_fraction_theta_max 0.8504
_diffrn_measurement_details
;
List of Runs (angles in degrees, time in seconds):

  # Type    Start    End  Width  t~exp~   \w     \q     \k     \f   Frames
#--------------------------------------------------------------------------
  1  \w     20.00  61.00   1.00   12.50    --   18.63 -99.00 -30.00   41
  2  \w    -89.00  11.00   1.00   12.50    --  -18.94 -77.00  60.00  100
  3  \w    -30.00   0.00   1.00   12.50    --  -18.94 -57.00-180.00   30
  4  \w    -46.00  45.00   1.00   12.50    --  -18.94  77.00-180.00   91
  5  \w    -86.00  11.00   1.00   12.50    --  -18.94 -19.00-120.00   97
;
_diffrn_measurement_device 'four-circle diffractometer'
_diffrn_measurement_device_type 'SuperNova, Single source at offset/far, Eos'
_diffrn_measurement_method '\w scans'
_diffrn_orient_matrix_type 'CrysAlisPro convention (1999,Acta A55,543-557)'
_diffrn_orient_matrix_UB_11 -0.0357442000
_diffrn_orient_matrix_UB_12 0.0074499000
_diffrn_orient_matrix_UB_13 0.0495908000
_diffrn_orient_matrix_UB_21 0.0549737000
_diffrn_orient_matrix_UB_22 0.0165191000
_diffrn_orient_matrix_UB_23 0.0099868000
_diffrn_orient_matrix_UB_31 -0.0177595000
_diffrn_orient_matrix_UB_32 0.0469225000
_diffrn_orient_matrix_UB_33 -0.0129148000
_diffrn_radiation_monochromator mirror
_diffrn_radiation_probe x-ray
_diffrn_radiation_type 'Mo K\a'
_diffrn_radiation_wavelength 0.71073
_diffrn_reflns_av_R_equivalents 0.0313
_diffrn_reflns_av_unetI/netI 0.0732
_diffrn_reflns_Laue_measured_fraction_full 0.998
_diffrn_reflns_Laue_measured_fraction_max 0.998
_diffrn_reflns_limit_h_max 13
_diffrn_reflns_limit_h_min -11
_diffrn_reflns_limit_k_max 16
_diffrn_reflns_limit_k_min -17
_diffrn_reflns_limit_l_max 16
_diffrn_reflns_limit_l_min -17
_diffrn_reflns_number 14252
_diffrn_reflns_point_group_measured_fraction_full 0.998
_diffrn_reflns_point_group_measured_fraction_max 0.998
_diffrn_reflns_theta_full 25.242
_diffrn_reflns_theta_max 26.372
_diffrn_reflns_theta_min 3.291
_diffrn_source 'micro-focus sealed X-ray tube'
_diffrn_source_current n/a
_diffrn_source_type 'SuperNova (Mo) X-ray Source'
_diffrn_source_voltage n/a
_exptl_absorpt_coefficient_mu 2.493
_exptl_absorpt_correction_T_max 1.00000
_exptl_absorpt_correction_T_min 0.88608
_exptl_absorpt_correction_type multi-scan
_exptl_absorpt_process_details
;
CrysAlisPro 1.171.39.46 (Rigaku Oxford Diffraction, 2018)
Empirical absorption correction using spherical harmonics,
 implemented in SCALE3 ABSPACK scaling algorithm.
;
_exptl_crystal_colour black
_exptl_crystal_density_diffrn 1.873
_exptl_crystal_description block
_exptl_crystal_F_000 1144
_refine_diff_density_max 0.740
_refine_diff_density_min -0.599
_refine_diff_density_rms 0.113
_refine_ls_extinction_method none
_refine_ls_goodness_of_fit_ref 1.005
_refine_ls_hydrogen_treatment constr
_refine_ls_matrix_type full
_refine_ls_number_parameters 477
_refine_ls_number_reflns 8526
_refine_ls_number_restraints 0
_refine_ls_restrained_S_all 1.005
_refine_ls_R_factor_all 0.0759
_refine_ls_R_factor_gt 0.0423
_refine_ls_shift/su_max 0.001
_refine_ls_shift/su_mean 0.000
_refine_ls_structure_factor_coef Fsqd
_refine_ls_weighting_details 'w=1/[\s^2^(Fo^2^)+(0.0197P)^2^] where P=(Fo^2^+2Fc^2^)/3'
_refine_ls_weighting_scheme calc
_refine_ls_wR_factor_gt 0.0669
_refine_ls_wR_factor_ref 0.0800
_reflns_Friedel_coverage 0.000
_reflns_number_gt 5807
_reflns_number_total 8526
_reflns_threshold_expression 'I > 2\s(I)'
_cod_data_source_file c9dt00866g2.cif
_cod_data_source_block 2018
_cod_depositor_comments 'Adding full bibliography for 7049455--7049468.cif.'
_cod_database_code 7049461
_chemical_oxdiff_formula 'C1 H1 O1 N1 Ru1'
_reflns_odcompleteness_completeness 99.79
_reflns_odcompleteness_iscentric 1
_reflns_odcompleteness_theta 26.32
_oxdiff_exptl_absorpt_empirical_details
;
Empirical correction (ABSPACK) includes:
- Absorption correction using spherical harmonics
- Frame scaling
;
_oxdiff_exptl_absorpt_empirical_full_max 1.613
_oxdiff_exptl_absorpt_empirical_full_min 0.774
_shelx_space_group_comment
;
The symmetry employed for this shelxl refinement is uniquely defined
by the following loop, which should always be used as a source of
symmetry information in preference to the above space-group names.
They are only intended as comments.
;
_shelxl_version_number 2014-3

loop_
_space_group_symop_operation_xyz
'x, y, z'
'-x, -y, -z'

loop_
_atom_site_label
_atom_site_type_symbol
_atom_site_fract_x
_atom_site_fract_y
_atom_site_fract_z
_atom_site_U_iso_or_equiv
_atom_site_adp_type
_atom_site_occupancy
_atom_site_site_symmetry_order
_atom_site_calc_flag
_atom_site_refinement_flags_posn
_atom_site_refinement_flags_adp
I1 I 0.39659(4) 0.79620(3) -0.09265(3) 0.05380(12) Uani 1 1 d . .
I2 I 1.14211(3) 0.71006(3) 0.50390(3) 0.05168(12) Uani 1 1 d . .
Ru1 Ru 0.39966(4) 0.83289(3) 0.09412(3) 0.03545(12) Uani 1 1 d . .
Ru2 Ru 0.88584(4) 0.68311(3) 0.57105(3) 0.03698(12) Uani 1 1 d . .
Cl1 Cl 0.87920(13) 0.80274(11) -0.04630(13) 0.0624(4) Uani 1 1 d . .
Cl2 Cl 0.81543(17) 0.43441(11) 0.05268(16) 0.0874(7) Uani 1 1 d . .
Cl3 Cl 0.87278(17) 0.66053(12) 0.22192(13) 0.0749(5) Uani 1 1 d . .
Cl4 Cl 0.81682(16) 1.03959(12) 0.23263(14) 0.0793(6) Uani 1 1 d . .
O1 O 0.5964(3) 0.8213(2) 0.0387(3) 0.0460(10) Uani 1 1 d . .
O2 O 0.8894(3) 0.6726(2) 0.4255(3) 0.0471(10) Uani 1 1 d . .
N1 N 0.4373(4) 0.6829(3) 0.1069(3) 0.0380(11) Uani 1 1 d . .
N2 N 0.8661(4) 0.8297(3) 0.5299(3) 0.0366(11) Uani 1 1 d . .
C1 C 0.6479(4) 0.7394(3) 0.0361(4) 0.0322(12) Uani 1 1 d . .
C2 C 0.7753(5) 0.7134(4) 0.0011(4) 0.0451(14) Uani 1 1 d . .
C3 C 0.8295(5) 0.6195(4) 0.0050(4) 0.0503(16) Uani 1 1 d . .
H3 H 0.9174 0.6066 -0.0184 0.060 Uiso 1 1 calc R U
C4 C 0.7499(6) 0.5491(4) 0.0438(5) 0.0533(17) Uani 1 1 d . .
C5 C 0.6173(5) 0.5645(4) 0.0784(4) 0.0437(14) Uani 1 1 d . .
C6 C 0.5671(5) 0.6600(3) 0.0750(4) 0.0394(13) Uani 1 1 d . .
C7 C 0.3556(5) 0.6155(4) 0.1394(4) 0.0457(15) Uani 1 1 d . .
C8 C 0.2157(5) 0.6373(4) 0.1716(5) 0.0633(19) Uani 1 1 d . .
H8A H 0.1909 0.6572 0.2386 0.095 Uiso 1 1 calc R U
H8B H 0.1720 0.5817 0.1669 0.095 Uiso 1 1 calc R U
H8C H 0.1934 0.6873 0.1302 0.095 Uiso 1 1 calc R U
C9 C 0.4020(6) 0.5201(4) 0.1417(4) 0.0564(17) Uani 1 1 d . .
H9 H 0.3435 0.4733 0.1635 0.068 Uiso 1 1 calc R U
C10 C 0.5280(6) 0.4942(4) 0.1134(5) 0.0557(17) Uani 1 1 d . .
H10 H 0.5558 0.4309 0.1169 0.067 Uiso 1 1 calc R U
C11 C 0.5153(7) 0.7818(6) 0.3241(6) 0.112(3) Uani 1 1 d . .
H11A H 0.5895 0.7732 0.3480 0.167 Uiso 1 1 calc R U
H11B H 0.5214 0.7370 0.2738 0.167 Uiso 1 1 calc R U
H11C H 0.4397 0.7720 0.3773 0.167 Uiso 1 1 calc R U
C12 C 0.5077(5) 0.8825(6) 0.2813(5) 0.077(2) Uani 1 1 d . .
H12 H 0.5901 0.8912 0.2322 0.092 Uiso 1 1 calc R U
C13 C 0.4932(7) 0.9580(8) 0.3572(7) 0.158(5) Uani 1 1 d . .
H13A H 0.4225 0.9448 0.4134 0.238 Uiso 1 1 calc R U
H13B H 0.4777 1.0190 0.3290 0.238 Uiso 1 1 calc R U
H13C H 0.5704 0.9578 0.3772 0.238 Uiso 1 1 calc R U
C14 C 0.4071(5) 0.8997(4) 0.2284(4) 0.0472(15) Uani 1 1 d . .
C15 C 0.4222(5) 0.9676(4) 0.1503(5) 0.0510(16) Uani 1 1 d . .
H15 H 0.4937 1.0039 0.1353 0.061 Uiso 1 1 calc R U
C16 C 0.3362(5) 0.9831(3) 0.0950(4) 0.0492(16) Uani 1 1 d . .
H16 H 0.3514 1.0287 0.0443 0.059 Uiso 1 1 calc R U
C17 C 0.2244(5) 0.9300(4) 0.1149(4) 0.0437(14) Uani 1 1 d . .
C18 C 0.1316(5) 0.9433(4) 0.0549(4) 0.0639(19) Uani 1 1 d . .
H18A H 0.1753 0.9650 -0.0104 0.096 Uiso 1 1 calc R U
H18B H 0.0648 0.9895 0.0848 0.096 Uiso 1 1 calc R U
H18C H 0.0948 0.8841 0.0516 0.096 Uiso 1 1 calc R U
C19 C 0.2047(5) 0.8634(3) 0.1934(4) 0.0414(14) Uani 1 1 d . .
H19 H 0.1309 0.8296 0.2103 0.050 Uiso 1 1 calc R U
C20 C 0.2962(5) 0.8471(4) 0.2471(4) 0.0480(15) Uani 1 1 d . .
H20 H 0.2829 0.8001 0.2965 0.058 Uiso 1 1 calc R U
C21 C 0.4851(8) 0.5681(7) 0.6279(7) 0.174(5) Uani 1 1 d . .
H21A H 0.4426 0.5847 0.6946 0.260 Uiso 1 1 calc R U
H21B H 0.5273 0.5062 0.6272 0.260 Uiso 1 1 calc R U
H21C H 0.4232 0.5678 0.5913 0.260 Uiso 1 1 calc R U
C22 C 0.5830(7) 0.6399(6) 0.5816(6) 0.085(2) Uani 1 1 d . .
H22 H 0.6159 0.6275 0.5111 0.102 Uiso 1 1 calc R U
C23 C 0.5208(7) 0.7409(6) 0.5930(6) 0.122(4) Uani 1 1 d . .
H23A H 0.4583 0.7482 0.5567 0.183 Uiso 1 1 calc R U
H23B H 0.5854 0.7858 0.5681 0.183 Uiso 1 1 calc R U
H23C H 0.4797 0.7520 0.6613 0.183 Uiso 1 1 calc R U
C24 C 0.6931(6) 0.6274(4) 0.6266(5) 0.0542(16) Uani 1 1 d . .
C25 C 0.7897(6) 0.5528(4) 0.5944(4) 0.0581(17) Uani 1 1 d . .
H25 H 0.7809 0.5120 0.5473 0.070 Uiso 1 1 calc R U
C26 C 0.8958(6) 0.5385(4) 0.6302(5) 0.0554(17) Uani 1 1 d . .
H26 H 0.9548 0.4882 0.6079 0.066 Uiso 1 1 calc R U
C27 C 0.9153(5) 0.5998(4) 0.7002(4) 0.0498(16) Uani 1 1 d . .
C28 C 1.0288(6) 0.5867(4) 0.7402(5) 0.077(2) Uani 1 1 d . .
H28A H 1.1008 0.5602 0.6907 0.115 Uiso 1 1 calc R U
H28B H 1.0092 0.5445 0.7968 0.115 Uiso 1 1 calc R U
H28C H 1.0491 0.6469 0.7587 0.115 Uiso 1 1 calc R U
C29 C 0.8215(5) 0.6729(4) 0.7336(4) 0.0481(15) Uani 1 1 d . .
H29 H 0.8291 0.7123 0.7821 0.058 Uiso 1 1 calc R U
C30 C 0.7166(5) 0.6875(4) 0.6950(4) 0.0493(16) Uani 1 1 d . .
H30 H 0.6598 0.7394 0.7157 0.059 Uiso 1 1 calc R U
C31 C 0.8718(5) 0.8979(4) 0.6830(4) 0.0543(16) Uani 1 1 d . .
H31A H 0.7921 0.8788 0.7267 0.081 Uiso 1 1 calc R U
H31B H 0.8910 0.9583 0.7022 0.081 Uiso 1 1 calc R U
H31C H 0.9390 0.8516 0.6864 0.081 Uiso 1 1 calc R U
C32 C 0.8612(4) 0.9059(4) 0.5810(4) 0.0387(13) Uani 1 1 d . .
C33 C 0.8460(5) 0.9971(4) 0.5394(5) 0.0497(16) Uani 1 1 d . .
H33 H 0.8432 1.0503 0.5765 0.060 Uiso 1 1 calc R U
C34 C 0.8354(5) 1.0085(4) 0.4468(5) 0.0510(17) Uani 1 1 d . .
H34 H 0.8222 1.0691 0.4218 0.061 Uiso 1 1 calc R U
C35 C 0.8443(5) 0.9298(4) 0.3881(4) 0.0435(15) Uani 1 1 d . .
C36 C 0.8402(5) 0.9310(4) 0.2901(5) 0.0512(17) Uani 1 1 d . .
C37 C 0.8490(5) 0.8504(5) 0.2406(5) 0.0566(18) Uani 1 1 d . .
H37 H 0.8437 0.8533 0.1761 0.068 Uiso 1 1 calc R U
C38 C 0.8660(5) 0.7623(4) 0.2860(4) 0.0463(15) Uani 1 1 d . .
C39 C 0.8744(4) 0.7539(4) 0.3815(4) 0.0396(13) Uani 1 1 d . .
C40 C 0.8616(4) 0.8392(4) 0.4333(4) 0.0384(13) Uani 1 1 d . .

loop_
_atom_site_aniso_label
_atom_site_aniso_U_11
_atom_site_aniso_U_22
_atom_site_aniso_U_33
_atom_site_aniso_U_23
_atom_site_aniso_U_13
_atom_site_aniso_U_12
I1 0.0799(3) 0.0419(2) 0.0379(3) -0.00101(18) -0.0139(2) -0.00293(19)
I2 0.0514(2) 0.0441(2) 0.0514(3) 0.00384(19) -0.00164(18) -0.00382(17)
Ru1 0.0384(2) 0.0323(2) 0.0309(3) 0.0036(2) -0.00166(19) -0.00657(17)
Ru2 0.0510(3) 0.0319(2) 0.0248(3) -0.00047(19) -0.0046(2) -0.00488(19)
Cl1 0.0456(9) 0.0733(11) 0.0633(12) -0.0079(9) -0.0037(8) -0.0135(7)
Cl2 0.0916(13) 0.0554(11) 0.127(2) -0.0158(11) -0.0541(13) 0.0259(9)
Cl3 0.1031(14) 0.0848(13) 0.0454(12) -0.0210(9) -0.0340(10) 0.0036(10)
Cl4 0.0836(12) 0.0787(12) 0.0679(14) 0.0327(10) -0.0182(10) 0.0138(9)
O1 0.044(2) 0.036(2) 0.052(3) 0.0071(19) -0.0023(18) -0.0098(16)
O2 0.067(3) 0.042(2) 0.033(2) 0.0034(18) -0.0138(19) -0.0046(18)
N1 0.049(3) 0.037(3) 0.028(3) 0.003(2) -0.010(2) -0.011(2)
N2 0.043(3) 0.033(2) 0.031(3) 0.000(2) -0.005(2) -0.0021(18)
C1 0.034(3) 0.039(3) 0.022(3) -0.006(2) -0.006(2) 0.005(2)
C2 0.059(4) 0.047(4) 0.034(4) -0.003(3) -0.020(3) -0.010(3)
C3 0.050(4) 0.062(4) 0.045(4) -0.017(3) -0.023(3) 0.010(3)
C4 0.067(4) 0.043(4) 0.057(5) -0.013(3) -0.031(3) 0.013(3)
C5 0.055(4) 0.041(3) 0.039(4) -0.010(3) -0.021(3) 0.006(3)
C6 0.050(3) 0.040(3) 0.029(3) 0.001(3) -0.014(3) 0.002(2)
C7 0.052(4) 0.038(3) 0.047(4) 0.010(3) -0.014(3) -0.014(3)
C8 0.062(4) 0.048(4) 0.074(5) 0.016(4) -0.008(3) -0.021(3)
C9 0.071(4) 0.046(4) 0.050(5) 0.009(3) -0.011(3) -0.016(3)
C10 0.092(5) 0.034(3) 0.049(4) 0.005(3) -0.032(4) -0.011(3)
C11 0.078(5) 0.196(10) 0.066(6) 0.031(6) -0.035(5) -0.004(6)
C12 0.028(3) 0.150(7) 0.053(5) -0.030(5) -0.008(3) -0.008(4)
C13 0.076(6) 0.318(14) 0.095(8) -0.126(9) -0.028(5) -0.004(7)
C14 0.034(3) 0.066(4) 0.038(4) -0.021(3) -0.002(3) -0.003(3)
C15 0.050(4) 0.041(3) 0.053(5) -0.012(3) 0.005(3) -0.016(3)
C16 0.065(4) 0.027(3) 0.043(4) 0.002(3) 0.006(3) 0.000(3)
C17 0.046(3) 0.039(3) 0.037(4) -0.004(3) 0.001(3) 0.005(2)
C18 0.063(4) 0.076(5) 0.053(5) 0.002(4) -0.021(3) 0.014(3)
C19 0.033(3) 0.043(3) 0.043(4) -0.007(3) 0.000(3) -0.004(2)
C20 0.044(3) 0.065(4) 0.028(4) 0.006(3) 0.000(3) -0.010(3)
C21 0.132(8) 0.293(14) 0.136(10) 0.076(10) -0.089(8) -0.125(9)
C22 0.065(5) 0.141(8) 0.057(6) 0.011(5) -0.026(4) -0.032(5)
C23 0.081(6) 0.209(10) 0.078(7) 0.015(7) -0.037(5) 0.024(6)
C24 0.068(4) 0.057(4) 0.033(4) 0.006(3) -0.005(3) -0.023(3)
C25 0.095(5) 0.044(4) 0.033(4) -0.002(3) -0.010(4) -0.032(3)
C26 0.088(5) 0.030(3) 0.037(4) 0.004(3) -0.001(3) -0.005(3)
C27 0.063(4) 0.052(4) 0.032(4) 0.021(3) -0.011(3) -0.010(3)
C28 0.070(5) 0.092(5) 0.066(6) 0.034(4) -0.021(4) -0.003(4)
C29 0.070(4) 0.051(4) 0.020(3) 0.001(3) -0.005(3) -0.012(3)
C30 0.058(4) 0.055(4) 0.027(4) 0.008(3) -0.001(3) -0.004(3)
C31 0.076(4) 0.043(3) 0.040(4) -0.010(3) -0.008(3) -0.004(3)
C32 0.040(3) 0.040(3) 0.031(3) -0.003(3) 0.000(2) -0.002(2)
C33 0.057(4) 0.030(3) 0.056(5) -0.008(3) -0.005(3) -0.002(2)
C34 0.045(3) 0.037(3) 0.061(5) 0.009(3) 0.000(3) 0.005(2)
C35 0.035(3) 0.048(4) 0.042(4) 0.006(3) -0.005(3) 0.001(2)
C36 0.038(3) 0.063(4) 0.050(4) 0.018(3) -0.013(3) 0.004(3)
C37 0.041(4) 0.089(5) 0.039(4) 0.010(4) -0.014(3) 0.006(3)
C38 0.048(3) 0.062(4) 0.030(4) -0.006(3) -0.012(3) -0.001(3)
C39 0.037(3) 0.049(3) 0.031(3) -0.006(3) -0.005(2) -0.004(2)
C40 0.040(3) 0.043(3) 0.030(3) 0.002(3) -0.006(2) -0.005(2)

loop_
_atom_type_symbol
_atom_type_description
_atom_type_scat_dispersion_real
_atom_type_scat_dispersion_imag
_atom_type_scat_source
C C 0.0033 0.0016 'International Tables Vol C Tables 4.2.6.8 and 6.1.1.4'
H H 0.0000 0.0000 'International Tables Vol C Tables 4.2.6.8 and 6.1.1.4'
Cl Cl 0.1484 0.1585 'International Tables Vol C Tables 4.2.6.8 and 6.1.1.4'
I I -0.4742 1.8119 'International Tables Vol C Tables 4.2.6.8 and 6.1.1.4'
N N 0.0061 0.0033 'International Tables Vol C Tables 4.2.6.8 and 6.1.1.4'
O O 0.0106 0.0060 'International Tables Vol C Tables 4.2.6.8 and 6.1.1.4'
Ru Ru -1.2594 0.8363 'International Tables Vol C Tables 4.2.6.8 and 6.1.1.4'

loop_
_geom_angle_atom_site_label_1
_geom_angle_atom_site_label_2
_geom_angle_atom_site_label_3
_geom_angle
O1 Ru1 I1 85.32(11)
O1 Ru1 N1 78.65(14)
O1 Ru1 C14 93.21(17)
O1 Ru1 C15 87.24(18)
O1 Ru1 C16 108.65(17)
O1 Ru1 C17 145.21(16)
O1 Ru1 C19 161.85(18)
O1 Ru1 C20 125.37(18)
N1 Ru1 I1 84.75(11)
N1 Ru1 C14 109.44(19)
N1 Ru1 C15 144.0(2)
N1 Ru1 C16 172.34(18)
N1 Ru1 C17 135.53(18)
N1 Ru1 C19 105.83(17)
N1 Ru1 C20 94.24(18)
C14 Ru1 I1 165.20(15)
C14 Ru1 C16 68.5(2)
C14 Ru1 C17 81.8(2)
C14 Ru1 C19 68.66(19)
C15 Ru1 I1 127.20(16)
C15 Ru1 C14 38.0(2)
C15 Ru1 C16 37.12(19)
C15 Ru1 C17 67.7(2)
C15 Ru1 C19 79.0(2)
C15 Ru1 C20 67.4(2)
C16 Ru1 I1 97.98(16)
C16 Ru1 C17 37.65(18)
C16 Ru1 C19 66.51(19)
C17 Ru1 I1 91.02(15)
C19 Ru1 I1 112.42(15)
C19 Ru1 C17 36.71(17)
C20 Ru1 I1 148.58(15)
C20 Ru1 C14 38.10(19)
C20 Ru1 C16 79.7(2)
C20 Ru1 C17 67.9(2)
C20 Ru1 C19 37.82(18)
O2 Ru2 I2 86.75(10)
O2 Ru2 N2 79.26(15)
O2 Ru2 C24 93.4(2)
O2 Ru2 C25 85.60(19)
O2 Ru2 C26 106.7(2)
O2 Ru2 C27 143.1(2)
O2 Ru2 C29 161.11(18)
O2 Ru2 C30 125.83(19)
N2 Ru2 I2 83.89(10)
N2 Ru2 C24 108.81(19)
N2 Ru2 C25 143.0(2)
N2 Ru2 C26 173.5(2)
N2 Ru2 C27 137.0(2)
N2 Ru2 C29 107.11(19)
N2 Ru2 C30 94.91(18)
C24 Ru2 I2 167.12(16)
C24 Ru2 C27 81.6(2)
C24 Ru2 C29 67.8(2)
C25 Ru2 I2 128.93(18)
C25 Ru2 C24 38.4(2)
C25 Ru2 C26 37.4(2)
C25 Ru2 C27 67.8(2)
C25 Ru2 C29 78.8(2)
C25 Ru2 C30 67.3(2)
C26 Ru2 I2 98.82(17)
C26 Ru2 C24 68.8(2)
C26 Ru2 C27 37.5(2)
C26 Ru2 C29 66.4(2)
C27 Ru2 I2 90.61(15)
C29 Ru2 I2 111.36(15)
C29 Ru2 C27 36.90(19)
C30 Ru2 I2 146.73(17)
C30 Ru2 C24 37.4(2)
C30 Ru2 C26 79.6(2)
C30 Ru2 C27 67.8(2)
C30 Ru2 C29 37.38(18)
C1 O1 Ru1 116.3(3)
C39 O2 Ru2 114.0(4)
C6 N1 Ru1 110.6(3)
C7 N1 Ru1 129.2(4)
C7 N1 C6 120.2(4)
C32 N2 Ru2 129.8(4)
C32 N2 C40 119.6(4)
C40 N2 Ru2 110.5(3)
O1 C1 C2 127.3(5)
O1 C1 C6 118.8(4)
C2 C1 C6 113.9(4)
C1 C2 Cl1 117.4(4)
C1 C2 C3 124.8(5)
C3 C2 Cl1 117.7(4)
C4 C3 C2 118.5(5)
C3 C4 Cl2 119.0(5)
C3 C4 C5 122.9(5)
C5 C4 Cl2 118.1(5)
C4 C5 C6 116.8(5)
C4 C5 C10 126.1(5)
C10 C5 C6 117.0(5)
N1 C6 C1 115.6(4)
N1 C6 C5 121.5(5)
C5 C6 C1 122.9(5)
N1 C7 C8 121.6(5)
N1 C7 C9 119.7(5)
C9 C7 C8 118.7(5)
C10 C9 C7 122.4(5)
C9 C10 C5 119.2(5)
C13 C12 C11 112.9(7)
C14 C12 C11 114.2(6)
C14 C12 C13 110.0(6)
C12 C14 Ru1 127.1(4)
C15 C14 Ru1 69.7(4)
C15 C14 C12 120.7(5)
C15 C14 C20 115.3(5)
C20 C14 Ru1 69.7(3)
C20 C14 C12 123.9(6)
C14 C15 Ru1 72.3(3)
C16 C15 Ru1 72.9(3)
C16 C15 C14 123.4(5)
C15 C16 Ru1 70.0(3)
C15 C16 C17 120.8(5)
C17 C16 Ru1 72.9(3)
C16 C17 Ru1 69.5(3)
C16 C17 C18 122.1(5)
C18 C17 Ru1 130.2(4)
C19 C17 Ru1 71.1(3)
C19 C17 C16 117.3(5)
C19 C17 C18 120.6(5)
C17 C19 Ru1 72.2(3)
C17 C19 C20 120.7(5)
C20 C19 Ru1 68.6(3)
C14 C20 Ru1 72.2(3)
C14 C20 C19 122.4(5)
C19 C20 Ru1 73.6(3)
C21 C22 C23 110.5(7)
C24 C22 C21 109.4(6)
C24 C22 C23 112.0(6)
C22 C24 Ru2 128.2(4)
C25 C24 Ru2 68.4(3)
C25 C24 C22 119.7(7)
C30 C24 Ru2 69.3(3)
C30 C24 C22 125.6(6)
C30 C24 C25 114.6(6)
C24 C25 Ru2 73.2(3)
C26 C25 Ru2 72.7(3)
C26 C25 C24 123.0(6)
C25 C26 Ru2 69.9(3)
C25 C26 C27 120.7(6)
C27 C26 Ru2 72.7(3)
C26 C27 Ru2 69.8(3)
C26 C27 C28 122.2(6)
C28 C27 Ru2 131.4(4)
C29 C27 Ru2 71.2(3)
C29 C27 C26 117.3(5)
C29 C27 C28 120.6(6)
C27 C29 Ru2 71.9(3)
C30 C29 Ru2 69.3(3)
C30 C29 C27 121.2(6)
C24 C30 Ru2 73.3(3)
C29 C30 Ru2 73.4(3)
C29 C30 C24 123.1(6)
N2 C32 C31 120.8(5)
N2 C32 C33 120.5(5)
C33 C32 C31 118.7(5)
C34 C33 C32 121.2(6)
C33 C34 C35 120.5(5)
C34 C35 C40 116.0(5)
C36 C35 C34 126.8(5)
C36 C35 C40 117.3(6)
C35 C36 Cl4 118.9(5)
C37 C36 Cl4 119.3(5)
C37 C36 C35 121.8(5)
C36 C37 C38 120.2(6)
C37 C38 Cl3 119.1(5)
C39 C38 Cl3 118.6(4)
C39 C38 C37 122.3(6)
O2 C39 C38 123.3(5)
O2 C39 C40 119.9(5)
C38 C39 C40 116.7(5)
N2 C40 C35 122.0(5)
N2 C40 C39 116.2(4)
C39 C40 C35 121.7(5)

loop_
_geom_bond_atom_site_label_1
_geom_bond_atom_site_label_2
_geom_bond_distance
I1 Ru1 2.7290(6)
I2 Ru2 2.7317(6)
Ru1 O1 2.063(3)
Ru1 N1 2.142(4)
Ru1 C14 2.185(6)
Ru1 C15 2.152(6)
Ru1 C16 2.189(5)
Ru1 C17 2.234(5)
Ru1 C19 2.219(5)
Ru1 C20 2.154(5)
Ru2 O2 2.063(4)
Ru2 N2 2.142(4)
Ru2 C24 2.210(6)
Ru2 C25 2.147(5)
Ru2 C26 2.182(5)
Ru2 C27 2.220(5)
Ru2 C29 2.210(5)
Ru2 C30 2.158(5)
Cl1 C2 1.736(5)
Cl2 C4 1.741(5)
Cl3 C38 1.721(6)
Cl4 C36 1.743(5)
O1 C1 1.251(5)
O2 C39 1.306(5)
N1 C6 1.379(6)
N1 C7 1.325(6)
N2 C32 1.314(6)
N2 C40 1.384(6)
C1 C2 1.368(6)
C1 C6 1.463(6)
C2 C3 1.422(7)
C3 C4 1.357(7)
C4 C5 1.395(7)
C5 C6 1.427(6)
C5 C10 1.411(7)
C7 C8 1.479(7)
C7 C9 1.411(7)
C9 C10 1.348(7)
C11 C12 1.528(9)
C12 C13 1.518(10)
C12 C14 1.495(7)
C14 C15 1.413(7)
C14 C20 1.416(7)
C15 C16 1.382(7)
C16 C17 1.428(7)
C17 C18 1.493(7)
C17 C19 1.402(7)
C19 C20 1.418(7)
C21 C22 1.513(9)
C22 C23 1.535(10)
C22 C24 1.508(8)
C24 C25 1.434(8)
C24 C30 1.402(8)
C25 C26 1.389(8)
C26 C27 1.414(8)
C27 C28 1.497(7)
C27 C29 1.402(7)
C29 C30 1.400(7)
C31 C32 1.481(7)
C32 C33 1.413(6)
C33 C34 1.350(8)
C34 C35 1.402(8)
C35 C36 1.401(8)
C35 C40 1.431(6)
C36 C37 1.349(8)
C37 C38 1.402(7)
C38 C39 1.382(7)
C39 C40 1.417(7)
